data_2232451
loop_
_publ_author_name
'Muto, Toyokazu'
'Sasagawa, Kosuke'
'Okamoto, Akiko'
'Oike, Hideaki'
'Yonezawa, Noriyuki'

_publ_section_title
;
 (3,6-Dimethoxynaphthalen-2-yl)(2,4,6-trimethylphenyl)methanone
;
_journal_coeditor_code RZ2647
_journal_issue 11
_journal_name_full 'Acta Crystallographica Section E'
_journal_page_first o3062
_journal_paper_doi 10.1107/S1600536811042401
_journal_volume 67
_journal_year 2011
_chemical_formula_iupac 'C22 H22 O3'
_chemical_formula_moiety 'C22 H22 O3'
_chemical_formula_sum 'C22 H22 O3'
_chemical_formula_weight 334.40
_chemical_name_systematic
;
(3,6-Dimethoxynaphthalen-2-yl)(2,4,6-trimethylphenyl)methanone
;
_space_group_IT_number 14
_symmetry_cell_setting monoclinic
_symmetry_space_group_name_Hall '-P 2ybc'
_symmetry_space_group_name_H-M 'P 1 21/c 1'
_atom_sites_solution_hydrogens geom
_atom_sites_solution_primary direct
_atom_sites_solution_secondary difmap
_audit_creation_method SHELXL-97
_cell_angle_alpha 90.00
_cell_angle_beta 111.300(10)
_cell_angle_gamma 90.00
_cell_formula_units_Z 4
_cell_length_a 15.4205(2)
_cell_length_b 8.23702(10)
_cell_length_c 15.3832(2)
_cell_measurement_reflns_used 29183
_cell_measurement_temperature 193(2)
_cell_measurement_theta_max 68.25
_cell_measurement_theta_min 3.08
_cell_volume 1820.49(13)
_computing_cell_refinement 'PROCESS-AUTO (Rigaku, 1998)'
_computing_data_collection 'PROCESS-AUTO (Rigaku, 1998)'
_computing_data_reduction 'CrystalStructure (Rigaku/MSC, 2004)'
_computing_molecular_graphics 'ORTEPIII (Burnett & Johnson, 1996)'
_computing_publication_material 'SHELXL97 (Sheldrick, 2008)'
_computing_structure_refinement 'SHELXL97 (Sheldrick, 2008)'
_computing_structure_solution 'SIR2004 (Burla <i>et al.</i>, 2005)'
_diffrn_ambient_temperature 193(2)
_diffrn_detector_area_resol_mean 10.000
_diffrn_measured_fraction_theta_full 0.997
_diffrn_measured_fraction_theta_max 0.997
_diffrn_measurement_device_type 'Rigaku R-AXIS RAPID'
_diffrn_measurement_method \w
_diffrn_radiation_monochromator graphite
_diffrn_radiation_source 'rotating anode'
_diffrn_radiation_type CuK\a
_diffrn_radiation_wavelength 1.54187
_diffrn_reflns_av_R_equivalents 0.0347
_diffrn_reflns_av_sigmaI/netI 0.0106
_diffrn_reflns_limit_h_max 18
_diffrn_reflns_limit_h_min -18
_diffrn_reflns_limit_k_max 9
_diffrn_reflns_limit_k_min -9
_diffrn_reflns_limit_l_max 18
_diffrn_reflns_limit_l_min -18
_diffrn_reflns_number 32532
_diffrn_reflns_theta_full 68.24
_diffrn_reflns_theta_max 68.24
_diffrn_reflns_theta_min 3.08
_exptl_absorpt_coefficient_mu 0.638
_exptl_absorpt_correction_T_max 0.9389
_exptl_absorpt_correction_T_min 0.7007
_exptl_absorpt_correction_type numerical
_exptl_absorpt_process_details
;
(NUMABS; Higashi 1999)
;
_exptl_crystal_colour colourless
_exptl_crystal_density_diffrn 1.220
_exptl_crystal_density_method 'not measured'
_exptl_crystal_description platelet
_exptl_crystal_F_000 712
_exptl_crystal_size_max 0.60
_exptl_crystal_size_mid 0.20
_exptl_crystal_size_min 0.10
_refine_diff_density_max 0.243
_refine_diff_density_min -0.210
_refine_ls_extinction_coef 0.0049(5)
_refine_ls_extinction_expression Fc^*^=kFc[1+0.001xFc^2^\l^3^/sin(2\q)]^-1/4^
_refine_ls_extinction_method 'SHELXL97 (Sheldrick, 2008)'
_refine_ls_goodness_of_fit_ref 1.037
_refine_ls_hydrogen_treatment constr
_refine_ls_matrix_type full
_refine_ls_number_parameters 232
_refine_ls_number_reflns 3310
_refine_ls_number_restraints 0
_refine_ls_restrained_S_all 1.037
_refine_ls_R_factor_all 0.0454
_refine_ls_R_factor_gt 0.0433
_refine_ls_shift/su_max 0.000
_refine_ls_shift/su_mean 0.000
_refine_ls_structure_factor_coef Fsqd
_refine_ls_weighting_details 'calc w=1/[\s^2^(Fo^2^)+(0.0753P)^2^+0.4568P] where P=(Fo^2^+2Fc^2^)/3'
_refine_ls_weighting_scheme calc
_refine_ls_wR_factor_gt 0.1282
_refine_ls_wR_factor_ref 0.1303
_reflns_number_gt 3047
_reflns_number_total 3310
_reflns_threshold_expression I>2sigma(I)
_cod_data_source_file rz2647.cif
_cod_data_source_block I
_cod_original_sg_symbol_H-M 'P 21/c'
_cod_database_code 2232451
_cod_database_fobs_code 2232451

loop_
_symmetry_equiv_pos_site_id
_symmetry_equiv_pos_as_xyz
1 +X,+Y,+Z
2 -X,1/2+Y,1/2-Z
3 -X,-Y,-Z
4 +X,1/2-Y,1/2+Z

loop_
_atom_site_type_symbol
_atom_site_label
_atom_site_fract_x
_atom_site_fract_y
_atom_site_fract_z
_atom_site_U_iso_or_equiv
_atom_site_adp_type
_atom_site_calc_flag
_atom_site_refinement_flags
_atom_site_occupancy
_atom_site_symmetry_multiplicity
O O1 0.17897(7) 0.11520(14) 0.30253(7) 0.0547(3) Uani d . 1 1
O O2 0.31350(9) -0.09944(15) 0.39268(8) 0.0644(4) Uani d . 1 1
O O3 0.51070(7) 0.05027(14) 0.89570(7) 0.0524(3) Uani d . 1 1
C C1 0.38282(10) -0.06216(18) 0.55932(10) 0.0469(4) Uani d . 1 1
H H1 0.4328 -0.1328 0.5633 0.056 Uiso calc R 1 1
C C2 0.31489(10) -0.03276(18) 0.47401(10) 0.0463(3) Uani d . 1 1
C C3 0.23765(9) 0.07077(17) 0.46641(9) 0.0407(3) Uani d . 1 1
C C4 0.23345(9) 0.13606(16) 0.54713(9) 0.0399(3) Uani d . 1 1
H H4 0.1812 0.2009 0.5431 0.048 Uiso calc R 1 1
C C5 0.30303(9) 0.11102(16) 0.63517(10) 0.0397(3) Uani d . 1 1
C C6 0.29974(9) 0.18543(18) 0.71684(10) 0.0443(3) Uani d . 1 1
H H6 0.2481 0.2519 0.7130 0.053 Uiso calc R 1 1
C C7 0.36953(9) 0.16311(18) 0.80084(10) 0.0456(3) Uani d . 1 1
H H7 0.3667 0.2145 0.8550 0.055 Uiso calc R 1 1
C C8 0.44640(9) 0.06316(17) 0.80730(10) 0.0424(3) Uani d . 1 1
C C9 0.45182(9) -0.01199(17) 0.73013(10) 0.0433(3) Uani d . 1 1
H H9 0.5036 -0.0793 0.7357 0.052 Uiso calc R 1 1
C C10 0.38003(9) 0.01067(16) 0.64181(10) 0.0406(3) Uani d . 1 1
C C11 0.16556(9) 0.11889(16) 0.37545(9) 0.0407(3) Uani d . 1 1
C C12 0.07397(9) 0.18112(16) 0.37644(8) 0.0380(3) Uani d . 1 1
C C13 0.00479(9) 0.07062(17) 0.37435(9) 0.0420(3) Uani d . 1 1
C C14 -0.08108(10) 0.1316(2) 0.37005(10) 0.0475(4) Uani d . 1 1
H H14 -0.1293 0.0576 0.3672 0.057 Uiso calc R 1 1
C C15 -0.09821(10) 0.2967(2) 0.36976(10) 0.0500(4) Uani d . 1 1
C C16 -0.02745(11) 0.40317(18) 0.37347(10) 0.0503(4) Uani d . 1 1
H H16 -0.0381 0.5166 0.3743 0.060 Uiso calc R 1 1
C C17 0.05866(10) 0.34880(17) 0.37602(9) 0.0435(3) Uani d . 1 1
C C18 0.38758(15) -0.2040(3) 0.39608(14) 0.0781(6) Uani d . 1 1
H H18A 0.3878 -0.2989 0.4346 0.094 Uiso calc R 1 1
H H18B 0.4468 -0.1460 0.4232 0.094 Uiso calc R 1 1
H H18C 0.3793 -0.2396 0.3328 0.094 Uiso calc R 1 1
C C19 0.58995(11) -0.0495(2) 0.90841(12) 0.0635(5) Uani d . 1 1
H H19A 0.6244 -0.0067 0.8710 0.076 Uiso calc R 1 1
H H19B 0.5696 -0.1606 0.8885 0.076 Uiso calc R 1 1
H H19C 0.6304 -0.0496 0.9744 0.076 Uiso calc R 1 1
C C20 0.02088(11) -0.10973(18) 0.37508(11) 0.0529(4) Uani d . 1 1
H H20A 0.0609 -0.1438 0.4379 0.063 Uiso calc R 1 1
H H20B 0.0511 -0.1362 0.3308 0.063 Uiso calc R 1 1
H H20C -0.0389 -0.1665 0.3571 0.063 Uiso calc R 1 1
C C21 -0.19204(12) 0.3592(3) 0.36448(14) 0.0696(5) Uani d . 1 1
H H21A -0.2273 0.2709 0.3788 0.084 Uiso calc R 1 1
H H21B -0.2263 0.4003 0.3015 0.084 Uiso calc R 1 1
H H21C -0.1834 0.4472 0.4098 0.084 Uiso calc R 1 1
C C22 0.13333(12) 0.46853(19) 0.37718(12) 0.0572(4) Uani d . 1 1
H H22A 0.1914 0.4422 0.4287 0.069 Uiso calc R 1 1
H H22B 0.1136 0.5786 0.3857 0.069 Uiso calc R 1 1
H H22C 0.1435 0.4624 0.3180 0.069 Uiso calc R 1 1

loop_
_atom_site_aniso_label
_atom_site_aniso_U_11
_atom_site_aniso_U_22
_atom_site_aniso_U_33
_atom_site_aniso_U_12
_atom_site_aniso_U_13
_atom_site_aniso_U_23
O1 0.0597(6) 0.0639(7) 0.0500(6) 0.0070(5) 0.0312(5) 0.0096(5)
O2 0.0725(7) 0.0710(8) 0.0509(6) 0.0287(6) 0.0238(5) -0.0071(5)
O3 0.0453(6) 0.0567(7) 0.0503(6) 0.0041(4) 0.0116(4) -0.0015(5)
C1 0.0439(7) 0.0456(8) 0.0553(8) 0.0112(6) 0.0228(6) -0.0012(6)
C2 0.0508(8) 0.0445(8) 0.0490(8) 0.0064(6) 0.0247(6) -0.0028(6)
C3 0.0409(7) 0.0388(7) 0.0467(7) 0.0020(5) 0.0209(6) 0.0024(5)
C4 0.0377(6) 0.0392(7) 0.0484(7) 0.0044(5) 0.0222(6) 0.0031(5)
C5 0.0378(7) 0.0380(7) 0.0485(7) 0.0014(5) 0.0221(6) 0.0019(5)
C6 0.0426(7) 0.0456(8) 0.0503(8) 0.0071(6) 0.0236(6) 0.0013(6)
C7 0.0475(7) 0.0465(8) 0.0475(7) 0.0013(6) 0.0228(6) -0.0019(6)
C8 0.0385(7) 0.0409(7) 0.0475(7) -0.0038(5) 0.0154(6) 0.0022(6)
C9 0.0366(7) 0.0402(7) 0.0554(8) 0.0038(5) 0.0195(6) 0.0019(6)
C10 0.0386(7) 0.0374(7) 0.0503(7) 0.0012(5) 0.0215(6) 0.0019(6)
C11 0.0457(7) 0.0356(7) 0.0455(7) -0.0027(5) 0.0220(6) 0.0023(5)
C12 0.0405(6) 0.0388(7) 0.0353(6) 0.0013(5) 0.0145(5) 0.0024(5)
C13 0.0472(7) 0.0414(7) 0.0396(7) -0.0021(6) 0.0185(6) 0.0016(5)
C14 0.0426(7) 0.0572(9) 0.0459(7) -0.0040(6) 0.0199(6) 0.0028(6)
C15 0.0478(8) 0.0611(9) 0.0431(7) 0.0109(7) 0.0188(6) 0.0053(6)
C16 0.0560(9) 0.0426(8) 0.0511(8) 0.0118(6) 0.0181(7) 0.0028(6)
C17 0.0483(8) 0.0382(7) 0.0417(7) 0.0012(6) 0.0138(6) 0.0021(5)
C18 0.0894(13) 0.0862(14) 0.0635(11) 0.0390(11) 0.0334(10) -0.0077(10)
C19 0.0438(8) 0.0745(12) 0.0640(10) 0.0091(8) 0.0098(7) 0.0015(8)
C20 0.0618(9) 0.0403(8) 0.0610(9) -0.0061(7) 0.0276(8) 0.0017(7)
C21 0.0572(10) 0.0882(13) 0.0698(11) 0.0210(9) 0.0307(8) 0.0101(10)
C22 0.0605(9) 0.0403(8) 0.0660(10) -0.0050(7) 0.0172(8) 0.0037(7)

loop_
_atom_type_symbol
_atom_type_description
_atom_type_scat_dispersion_real
_atom_type_scat_dispersion_imag
_atom_type_scat_source
C C 0.0181 0.0091 'International Tables Vol C Tables 4.2.6.8 and 6.1.1.4'
H H 0.0000 0.0000 'International Tables Vol C Tables 4.2.6.8 and 6.1.1.4'
O O 0.0492 0.0322 'International Tables Vol C Tables 4.2.6.8 and 6.1.1.4'

loop_
_geom_angle_atom_site_label_1
_geom_angle_atom_site_label_2
_geom_angle_atom_site_label_3
_geom_angle
C2 O2 C18 117.96(13)
C8 O3 C19 117.24(12)
C2 C1 C10 121.38(12)
C2 C1 H1 119.3
C10 C1 H1 119.3
O2 C2 C1 124.10(13)
O2 C2 C3 115.47(12)
C1 C2 C3 120.41(12)
C4 C3 C2 117.94(12)
C4 C3 C11 118.67(12)
C2 C3 C11 123.27(12)
C3 C4 C5 122.88(12)
C3 C4 H4 118.6
C5 C4 H4 118.6
C4 C5 C6 122.09(12)
C4 C5 C10 118.74(12)
C6 C5 C10 119.15(12)
C7 C6 C5 120.89(12)
C7 C6 H6 119.6
C5 C6 H6 119.6
C6 C7 C8 119.88(13)
C6 C7 H7 120.1
C8 C7 H7 120.1
O3 C8 C9 125.30(12)
O3 C8 C7 113.68(12)
C9 C8 C7 121.02(13)
C8 C9 C10 119.93(12)
C8 C9 H9 120.0
C10 C9 H9 120.0
C1 C10 C9 122.29(12)
C1 C10 C5 118.58(13)
C9 C10 C5 119.12(12)
O1 C11 C3 122.83(12)
O1 C11 C12 119.54(12)
C3 C11 C12 117.58(11)
C13 C12 C17 121.16(13)
C13 C12 C11 119.32(12)
C17 C12 C11 119.48(12)
C12 C13 C14 118.13(13)
C12 C13 C20 121.43(13)
C14 C13 C20 120.43(13)
C15 C14 C13 122.01(14)
C15 C14 H14 119.0
C13 C14 H14 119.0
C16 C15 C14 118.37(13)
C16 C15 C21 120.77(15)
C14 C15 C21 120.86(15)
C15 C16 C17 121.88(14)
C15 C16 H16 119.1
C17 C16 H16 119.1
C16 C17 C12 118.43(13)
C16 C17 C22 120.44(14)
C12 C17 C22 121.13(13)
O2 C18 H18A 109.5
O2 C18 H18B 109.5
H18A C18 H18B 109.5
O2 C18 H18C 109.5
H18A C18 H18C 109.5
H18B C18 H18C 109.5
O3 C19 H19A 109.5
O3 C19 H19B 109.5
H19A C19 H19B 109.5
O3 C19 H19C 109.5
H19A C19 H19C 109.5
H19B C19 H19C 109.5
C13 C20 H20A 109.5
C13 C20 H20B 109.5
H20A C20 H20B 109.5
C13 C20 H20C 109.5
H20A C20 H20C 109.5
H20B C20 H20C 109.5
C15 C21 H21A 109.5
C15 C21 H21B 109.5
H21A C21 H21B 109.5
C15 C21 H21C 109.5
H21A C21 H21C 109.5
H21B C21 H21C 109.5
C17 C22 H22A 109.5
C17 C22 H22B 109.5
H22A C22 H22B 109.5
C17 C22 H22C 109.5
H22A C22 H22C 109.5
H22B C22 H22C 109.5

loop_
_geom_bond_atom_site_label_1
_geom_bond_atom_site_label_2
_geom_bond_distance
O1 C11 1.2126(16)
O2 C2 1.3595(17)
O2 C18 1.4166(19)
O3 C8 1.3653(17)
O3 C19 1.4258(19)
C1 C2 1.371(2)
C1 C10 1.418(2)
C1 H1 0.9500
C2 C3 1.4347(19)
C3 C4 1.3761(19)
C3 C11 1.4903(19)
C4 C5 1.404(2)
C4 H4 0.9500
C5 C6 1.4153(19)
C5 C10 1.4196(18)
C6 C7 1.361(2)
C6 H6 0.9500
C7 C8 1.4167(19)
C7 H7 0.9500
C8 C9 1.368(2)
C9 C10 1.419(2)
C9 H9 0.9500
C11 C12 1.5077(18)
C12 C13 1.3938(19)
C12 C17 1.401(2)
C13 C14 1.395(2)
C13 C20 1.505(2)
C14 C15 1.385(2)
C14 H14 0.9500
C15 C16 1.385(2)
C15 C21 1.510(2)
C16 C17 1.388(2)
C16 H16 0.9500
C17 C22 1.511(2)
C18 H18A 0.9800
C18 H18B 0.9800
C18 H18C 0.9800
C19 H19A 0.9800
C19 H19B 0.9800
C19 H19C 0.9800
C20 H20A 0.9800
C20 H20B 0.9800
C20 H20C 0.9800
C21 H21A 0.9800
C21 H21B 0.9800
C21 H21C 0.9800
C22 H22A 0.9800
C22 H22B 0.9800
C22 H22C 0.9800

loop_
_geom_hbond_atom_site_label_D
_geom_hbond_atom_site_label_H
_geom_hbond_atom_site_label_A
_geom_hbond_site_symmetry_A
_geom_hbond_distance_DH
_geom_hbond_distance_HA
_geom_hbond_distance_DA
_geom_hbond_angle_DHA
C6 H6 O1 4_555 0.95 2.30 3.1123(19) 143

loop_
_geom_torsion_atom_site_label_1
_geom_torsion_atom_site_label_2
_geom_torsion_atom_site_label_3
_geom_torsion_atom_site_label_4
_geom_torsion
C18 O2 C2 C1 -0.9(3)
C18 O2 C2 C3 -179.40(16)
C10 C1 C2 O2 -179.68(14)
C10 C1 C2 C3 -1.3(2)
O2 C2 C3 C4 177.30(13)
C1 C2 C3 C4 -1.2(2)
O2 C2 C3 C11 -6.7(2)
C1 C2 C3 C11 174.82(13)
C2 C3 C4 C5 2.7(2)
C11 C3 C4 C5 -173.52(12)
C3 C4 C5 C6 176.92(13)
C3 C4 C5 C10 -1.6(2)
C4 C5 C6 C7 -177.94(13)
C10 C5 C6 C7 0.6(2)
C5 C6 C7 C8 -0.5(2)
C19 O3 C8 C9 0.1(2)
C19 O3 C8 C7 179.45(13)
C6 C7 C8 O3 -179.41(13)
C6 C7 C8 C9 0.0(2)
O3 C8 C9 C10 179.76(12)
C7 C8 C9 C10 0.5(2)
C2 C1 C10 C9 -176.96(14)
C2 C1 C10 C5 2.4(2)
C8 C9 C10 C1 178.97(13)
C8 C9 C10 C5 -0.3(2)
C4 C5 C10 C1 -0.91(19)
C6 C5 C10 C1 -179.52(13)
C4 C5 C10 C9 178.42(12)
C6 C5 C10 C9 -0.18(19)
C4 C3 C11 O1 154.26(14)
C2 C3 C11 O1 -21.7(2)
C4 C3 C11 C12 -23.10(18)
C2 C3 C11 C12 160.89(13)
O1 C11 C12 C13 98.12(16)
C3 C11 C12 C13 -84.42(15)
O1 C11 C12 C17 -79.58(17)
C3 C11 C12 C17 97.88(15)
C17 C12 C13 C14 1.18(19)
C11 C12 C13 C14 -176.48(12)
C17 C12 C13 C20 -179.81(13)
C11 C12 C13 C20 2.53(19)
C12 C13 C14 C15 -1.3(2)
C20 C13 C14 C15 179.64(14)
C13 C14 C15 C16 0.3(2)
C13 C14 C15 C21 179.64(13)
C14 C15 C16 C17 1.0(2)
C21 C15 C16 C17 -178.38(14)
C15 C16 C17 C12 -1.1(2)
C15 C16 C17 C22 178.19(13)
C13 C12 C17 C16 0.0(2)
C11 C12 C17 C16 177.66(12)
C13 C12 C17 C22 -179.30(12)
C11 C12 C17 C22 -1.64(19)

loop_
_cod_related_entry_id
_cod_related_entry_database
_cod_related_entry_code
1 ChemSpider 30657160
